data_7003314
loop_
_publ_author_name
'Mondal, Kartik Chandra'
'Sengupta, Oindrila'
'Nethaji, Munirathinam'
'Mukherjee, Partha Sarathi'

_publ_section_title
;
 Assembling metals (CoII and MnII) with pyridylcarboxylates in the
 presence of azide: synthesis, structural aspects and magnetic behavior
 of three coordination polymers
;
_journal_issue 6
_journal_name_full 'Dalton Transactions'
_journal_page_first 767
_journal_page_last 775
_journal_paper_doi 10.1039/b715460g
_journal_year 2008
_chemical_formula_moiety 'C8 H6 Mn0.50 N O2'
_chemical_formula_sum 'C8 H6 Mn0.5 N O2'
_chemical_formula_weight 175.61
_chemical_name_systematic
;
?
;
_space_group_IT_number 2
_symmetry_cell_setting triclinic
_symmetry_space_group_name_Hall '-P 1'
_symmetry_space_group_name_H-M 'P -1'
_atom_sites_solution_hydrogens geom
_atom_sites_solution_primary direct
_atom_sites_solution_secondary difmap
_audit_creation_method SHELXL-97
_cell_angle_alpha 70.4350(10)
_cell_angle_beta 79.5600(10)
_cell_angle_gamma 76.1370(10)
_cell_formula_units_Z 2
_cell_length_a 4.9350(3)
_cell_length_b 8.1072(5)
_cell_length_c 9.5198(5)
_cell_measurement_temperature 293(2)
_cell_volume 346.30(4)
_computing_cell_refinement 'Bruker Smart'
_computing_data_collection 'Bruker Smart'
_computing_data_reduction 'Bruker Saint'
_computing_molecular_graphics 'Ortep-3 for Windows (Farrugia, 1997)'
_computing_publication_material 'WinGX publication routines (Farrugia, 1999)'
_computing_structure_refinement 'SHELXL-97 (Sheldrick, 1997)'
_computing_structure_solution 'SHELXS-97 (Sheldrick, 1997)'
_diffrn_ambient_temperature 293(2)
_diffrn_detector_area_resol_mean 0.3
_diffrn_measured_fraction_theta_full 0.974
_diffrn_measured_fraction_theta_max 0.974
_diffrn_measurement_device_type 'Bruker Smart CCD Area Detector'
_diffrn_measurement_method 'omega scans'
_diffrn_radiation_monochromator graphite
_diffrn_radiation_source 'fine-focus sealed tube'
_diffrn_radiation_type MoK\a
_diffrn_radiation_wavelength 0.71073
_diffrn_reflns_av_R_equivalents 0.0128
_diffrn_reflns_av_sigmaI/netI 0.0149
_diffrn_reflns_limit_h_max 6
_diffrn_reflns_limit_h_min -6
_diffrn_reflns_limit_k_max 10
_diffrn_reflns_limit_k_min -10
_diffrn_reflns_limit_l_max 12
_diffrn_reflns_limit_l_min -12
_diffrn_reflns_number 4046
_diffrn_reflns_theta_full 28.01
_diffrn_reflns_theta_max 28.01
_diffrn_reflns_theta_min 2.28
_exptl_absorpt_coefficient_mu 0.976
_exptl_absorpt_correction_T_max 0.8918
_exptl_absorpt_correction_T_min 0.8066
_exptl_absorpt_correction_type empirical
_exptl_absorpt_process_details SADABS(Sheldrick,1997)
_exptl_crystal_colour Yellow
_exptl_crystal_density_diffrn 1.684
_exptl_crystal_density_method 'not measured'
_exptl_crystal_description Block
_exptl_crystal_F_000 179
_exptl_crystal_size_max 0.23
_exptl_crystal_size_mid 0.14
_exptl_crystal_size_min 0.12
_refine_diff_density_max 0.301
_refine_diff_density_min -0.278
_refine_diff_density_rms 0.068
_refine_ls_extinction_method none
_refine_ls_goodness_of_fit_ref 1.153
_refine_ls_hydrogen_treatment constr
_refine_ls_matrix_type full
_refine_ls_number_parameters 106
_refine_ls_number_reflns 1626
_refine_ls_number_restraints 0
_refine_ls_restrained_S_all 1.153
_refine_ls_R_factor_all 0.0258
_refine_ls_R_factor_gt 0.0249
_refine_ls_shift/su_max 0.000
_refine_ls_shift/su_mean 0.000
_refine_ls_structure_factor_coef Fsqd
_refine_ls_weighting_details 'calc w=1/[\s^2^(Fo^2^)+(0.0300P)^2^+0.1249P] where P=(Fo^2^+2Fc^2^)/3'
_refine_ls_weighting_scheme calc
_refine_ls_wR_factor_gt 0.0631
_refine_ls_wR_factor_ref 0.0640
_reflns_number_gt 1579
_reflns_number_total 1626
_reflns_threshold_expression >2sigma(I)
_cod_data_source_file b715460g.txt
_cod_data_source_block Complex3_m
_cod_depositor_comments
;
The following automatic conversions were performed:
'_symmetry_cell_setting' value 'Triclinic' changed to 'triclinic'
according to '/home/saulius/struct/CIF-dictionaries/cif_core.dic'
dictionary named 'cif_core.dic' version 2.4.1 from 2010-06-29.

Automatic conversion script
Id: cif_fix_enum 1527 2010-12-29 10:47:43Z saulius 
;
_cod_original_sg_symbol_H-M P-1
_cod_original_formula_sum 'C8 H6 Mn0.50 N O2'
_cod_database_code 7003314

loop_
_symmetry_equiv_pos_as_xyz
'x, y, z'
'-x, -y, -z'

loop_
_atom_site_label
_atom_site_type_symbol
_atom_site_fract_x
_atom_site_fract_y
_atom_site_fract_z
_atom_site_U_iso_or_equiv
_atom_site_adp_type
_atom_site_occupancy
_atom_site_symmetry_multiplicity
_atom_site_calc_flag
_atom_site_refinement_flags
_atom_site_disorder_assembly
_atom_site_disorder_group
Mn1 Mn 1.0000 0.0000 1.0000 0.01974(10) Uani 1 2 d S . .
O1 O 0.6281(2) 0.16651(13) 0.90776(10) 0.0245(2) Uani 1 1 d . . .
O2 O 0.2580(2) 0.15519(14) 0.80895(11) 0.0247(2) Uani 1 1 d . . .
N1 N 0.9674(2) 0.18419(16) 0.15129(13) 0.0249(2) Uani 1 1 d . . .
C1 C 0.5045(3) 0.17932(17) 0.79846(14) 0.0194(2) Uani 1 1 d . . .
C2 C 0.6687(3) 0.2285(2) 0.64735(15) 0.0256(3) Uani 1 1 d . . .
H2 H 0.8359 0.2657 0.6411 0.031 Uiso 1 1 calc R . .
C3 C 0.5968(3) 0.22376(19) 0.52144(15) 0.0248(3) Uani 1 1 d . . .
H3 H 0.4250 0.1937 0.5243 0.030 Uiso 1 1 calc R . .
C4 C 0.7755(3) 0.26376(18) 0.37709(15) 0.0233(3) Uani 1 1 d . . .
C5 C 0.9414(3) 0.3928(2) 0.33547(16) 0.0280(3) Uani 1 1 d . . .
H5 H 0.9321 0.4638 0.3959 0.034 Uiso 1 1 calc R . .
C6 C 1.1200(3) 0.4144(2) 0.20384(17) 0.0315(3) Uani 1 1 d . . .
H6 H 1.2314 0.5005 0.1741 0.038 Uiso 1 1 calc R . .
C7 C 1.1308(3) 0.3057(2) 0.11675(16) 0.0284(3) Uani 1 1 d . . .
H7 H 1.2571 0.3176 0.0303 0.034 Uiso 1 1 calc R . .
C8 C 0.7918(3) 0.16719(19) 0.27820(15) 0.0260(3) Uani 1 1 d . . .
H8 H 0.6733 0.0859 0.3017 0.031 Uiso 1 1 calc R . .

loop_
_atom_site_aniso_label
_atom_site_aniso_U_11
_atom_site_aniso_U_22
_atom_site_aniso_U_33
_atom_site_aniso_U_23
_atom_site_aniso_U_13
_atom_site_aniso_U_12
Mn1 0.01854(15) 0.02797(16) 0.01543(14) -0.00955(11) 0.00063(10) -0.00723(11)
O1 0.0220(5) 0.0353(5) 0.0188(4) -0.0115(4) -0.0019(4) -0.0057(4)
O2 0.0213(5) 0.0350(5) 0.0199(4) -0.0085(4) 0.0007(4) -0.0114(4)
N1 0.0281(6) 0.0297(6) 0.0190(5) -0.0111(5) 0.0007(4) -0.0068(5)
C1 0.0207(6) 0.0210(6) 0.0175(6) -0.0078(5) 0.0006(5) -0.0049(5)
C2 0.0233(6) 0.0364(7) 0.0201(6) -0.0104(5) 0.0030(5) -0.0128(6)
C3 0.0259(6) 0.0308(7) 0.0200(6) -0.0101(5) 0.0030(5) -0.0102(5)
C4 0.0263(6) 0.0285(7) 0.0165(6) -0.0090(5) -0.0002(5) -0.0062(5)
C5 0.0363(8) 0.0308(7) 0.0220(6) -0.0133(6) 0.0015(6) -0.0119(6)
C6 0.0368(8) 0.0352(8) 0.0275(7) -0.0124(6) 0.0057(6) -0.0188(6)
C7 0.0298(7) 0.0348(7) 0.0209(6) -0.0111(6) 0.0054(5) -0.0092(6)
C8 0.0311(7) 0.0309(7) 0.0201(6) -0.0112(5) 0.0017(5) -0.0123(6)

loop_
_atom_type_symbol
_atom_type_description
_atom_type_scat_dispersion_real
_atom_type_scat_dispersion_imag
_atom_type_scat_source
C C 0.0033 0.0016 'International Tables Vol C Tables 4.2.6.8 and 6.1.1.4'
H H 0.0000 0.0000 'International Tables Vol C Tables 4.2.6.8 and 6.1.1.4'
N N 0.0061 0.0033 'International Tables Vol C Tables 4.2.6.8 and 6.1.1.4'
O O 0.0106 0.0060 'International Tables Vol C Tables 4.2.6.8 and 6.1.1.4'
Mn Mn 0.3368 0.7283 'International Tables Vol C Tables 4.2.6.8 and 6.1.1.4'

loop_
_geom_angle_atom_site_label_1
_geom_angle_atom_site_label_2
_geom_angle_atom_site_label_3
_geom_angle
_geom_angle_site_symmetry_1
_geom_angle_site_symmetry_3
_geom_angle_publ_flag
O1 Mn1 O1 180.000(1) 2_757 . ?
O1 Mn1 O2 90.34(4) 2_757 1_655 ?
O1 Mn1 O2 89.66(4) . 1_655 ?
O1 Mn1 O2 89.66(4) 2_757 2_657 ?
O1 Mn1 O2 90.34(4) . 2_657 ?
O2 Mn1 O2 180.0 1_655 2_657 ?
O1 Mn1 N1 91.10(4) 2_757 1_556 ?
O1 Mn1 N1 88.90(4) . 1_556 ?
O2 Mn1 N1 95.00(4) 1_655 1_556 ?
O2 Mn1 N1 85.00(4) 2_657 1_556 ?
O1 Mn1 N1 88.90(4) 2_757 2_756 ?
O1 Mn1 N1 91.10(4) . 2_756 ?
O2 Mn1 N1 85.00(4) 1_655 2_756 ?
O2 Mn1 N1 95.00(4) 2_657 2_756 ?
N1 Mn1 N1 180.0 1_556 2_756 ?
C1 O1 Mn1 133.99(9) . . ?
C1 O2 Mn1 130.67(9) . 1_455 ?
C8 N1 C7 117.20(12) . . ?
C8 N1 Mn1 121.33(9) . 1_554 ?
C7 N1 Mn1 121.42(9) . 1_554 ?
O2 C1 O1 124.78(12) . . ?
O2 C1 C2 119.36(11) . . ?
O1 C1 C2 115.87(11) . . ?
C3 C2 C1 125.67(12) . . ?
C3 C2 H2 117.2 . . ?
C1 C2 H2 117.2 . . ?
C2 C3 C4 123.24(13) . . ?
C2 C3 H3 118.4 . . ?
C4 C3 H3 118.4 . . ?
C5 C4 C8 117.15(12) . . ?
C5 C4 C3 122.41(12) . . ?
C8 C4 C3 120.40(12) . . ?
C6 C5 C4 119.48(13) . . ?
C6 C5 H5 120.3 . . ?
C4 C5 H5 120.3 . . ?
C5 C6 C7 118.93(13) . . ?
C5 C6 H6 120.5 . . ?
C7 C6 H6 120.5 . . ?
N1 C7 C6 123.01(13) . . ?
N1 C7 H7 118.5 . . ?
C6 C7 H7 118.5 . . ?
N1 C8 C4 124.10(13) . . ?
N1 C8 H8 118.0 . . ?
C4 C8 H8 118.0 . . ?

loop_
_geom_bond_atom_site_label_1
_geom_bond_atom_site_label_2
_geom_bond_distance
_geom_bond_site_symmetry_2
_geom_bond_publ_flag
Mn1 O1 2.1363(10) 2_757 ?
Mn1 O1 2.1363(10) . ?
Mn1 O2 2.2153(9) 1_655 ?
Mn1 O2 2.2153(9) 2_657 ?
Mn1 N1 2.3604(11) 1_556 ?
Mn1 N1 2.3604(11) 2_756 ?
O1 C1 1.2622(15) . ?
O2 C1 1.2591(16) . ?
O2 Mn1 2.2153(9) 1_455 ?
N1 C8 1.3402(17) . ?
N1 C7 1.3404(19) . ?
N1 Mn1 2.3604(11) 1_554 ?
C1 C2 1.4944(17) . ?
C2 C3 1.325(2) . ?
C2 H2 0.9300 . ?
C3 C4 1.4735(18) . ?
C3 H3 0.9300 . ?
C4 C5 1.392(2) . ?
C4 C8 1.3935(19) . ?
C5 C6 1.380(2) . ?
C5 H5 0.9300 . ?
C6 C7 1.384(2) . ?
C6 H6 0.9300 . ?
C7 H7 0.9300 . ?
C8 H8 0.9300 . ?
